data_4080701
loop_
_publ_author_name
'Nie, Kun'
'Gu, Weikai'
'Yao, Yingming'
'Zhang, Yong'
'Shen, Qi'

_publ_section_title
;
 Synthesis and Characterization of Salalen Lanthanide Complexes and Their
 Application in the Polymerization ofrac-Lactide
;
_journal_issue 9
_journal_name_full Organometallics
_journal_page_first 2608
_journal_paper_doi 10.1021/om4001023
_journal_volume 32
_journal_year 2013
_chemical_formula_moiety 'C43 H76 N3 O3 Si2 Sm'
_chemical_formula_sum 'C43 H76 N3 O3 Si2 Sm'
_chemical_formula_weight 889.60
_chemical_name_systematic
; 
 ? 
;
_space_group_IT_number 14
_symmetry_cell_setting monoclinic
_symmetry_Int_Tables_number 14
_symmetry_space_group_name_Hall '-P 2ybc'
_symmetry_space_group_name_H-M 'P 1 21/c 1'
_atom_sites_solution_hydrogens geom
_atom_sites_solution_primary direct
_atom_sites_solution_secondary difmap
_audit_creation_method SHELXL-97
_cell_angle_alpha 90.00
_cell_angle_beta 101.987(4)
_cell_angle_gamma 90.00
_cell_formula_units_Z 4
_cell_length_a 11.778(2)
_cell_length_b 22.319(4)
_cell_length_c 18.626(4)
_cell_measurement_reflns_used 16994
_cell_measurement_temperature 293(2)
_cell_measurement_theta_max 25.3
_cell_measurement_theta_min 3.1
_cell_volume 4789.5(16)
_computing_cell_refinement CrystalClear
_computing_data_collection CrystalClear
_computing_data_reduction CrystalStructure
_computing_structure_refinement 'SHELXL-97 (Sheldrick, 1997)'
_computing_structure_solution 'SHELXS-97 (Sheldrick, 1990)'
_diffrn_ambient_temperature 293(2)
_diffrn_detector_area_resol_mean 7.31
_diffrn_measured_fraction_theta_full 0.996
_diffrn_measured_fraction_theta_max 0.996
_diffrn_measurement_device_type 'Rigaku Mercury'
_diffrn_measurement_method \w
_diffrn_radiation_monochromator graphite
_diffrn_radiation_source 'fine-focus sealed tube'
_diffrn_radiation_type MoK\a
_diffrn_radiation_wavelength 0.71070
_diffrn_reflns_av_R_equivalents 0.0687
_diffrn_reflns_av_sigmaI/netI 0.0570
_diffrn_reflns_limit_h_max 12
_diffrn_reflns_limit_h_min -14
_diffrn_reflns_limit_k_max 26
_diffrn_reflns_limit_k_min -26
_diffrn_reflns_limit_l_max 22
_diffrn_reflns_limit_l_min -22
_diffrn_reflns_number 40371
_diffrn_reflns_theta_full 25.35
_diffrn_reflns_theta_max 25.35
_diffrn_reflns_theta_min 3.13
_exptl_absorpt_coefficient_mu 1.313
_exptl_absorpt_correction_T_max 0.7792
_exptl_absorpt_correction_T_min 0.4601
_exptl_absorpt_correction_type multi-scan
_exptl_absorpt_process_details 'Jacobson, R. (1998) Private communication'
_exptl_crystal_colour yellow
_exptl_crystal_density_diffrn 1.234
_exptl_crystal_density_method 'not measured'
_exptl_crystal_description block
_exptl_crystal_F_000 1876
_exptl_crystal_size_max 0.70
_exptl_crystal_size_mid 0.50
_exptl_crystal_size_min 0.20
_refine_diff_density_max 1.450
_refine_diff_density_min -1.226
_refine_diff_density_rms 0.107
_refine_ls_extinction_method none
_refine_ls_goodness_of_fit_ref 1.098
_refine_ls_hydrogen_treatment constr
_refine_ls_matrix_type full
_refine_ls_number_parameters 484
_refine_ls_number_reflns 8738
_refine_ls_number_restraints 0
_refine_ls_restrained_S_all 1.098
_refine_ls_R_factor_all 0.0764
_refine_ls_R_factor_gt 0.0618
_refine_ls_shift/su_max 0.001
_refine_ls_shift/su_mean 0.000
_refine_ls_structure_factor_coef Fsqd
_refine_ls_weighting_details 'calc w=1/[\s^2^(Fo^2^)+(0.0659P)^2^+9.2093P] where P=(Fo^2^+2Fc^2^)/3'
_refine_ls_weighting_scheme calc
_refine_ls_wR_factor_gt 0.1426
_refine_ls_wR_factor_ref 0.1522
_reflns_number_gt 7349
_reflns_number_total 8738
_reflns_threshold_expression >2sigma(I)
_cod_data_source_file om4001023_si_001.cif
_cod_data_source_block complex2
_cod_original_cell_volume 4789.8(15)
_cod_original_sg_symbol_H-M 'P 21/c'
_cod_database_code 4080701

loop_
_symmetry_equiv_pos_as_xyz
'x, y, z'
'-x, y+1/2, -z+1/2'
'-x, -y, -z'
'x, -y-1/2, z-1/2'

loop_
_atom_site_label
_atom_site_type_symbol
_atom_site_fract_x
_atom_site_fract_y
_atom_site_fract_z
_atom_site_U_iso_or_equiv
_atom_site_adp_type
_atom_site_occupancy
_atom_site_symmetry_multiplicity
_atom_site_calc_flag
_atom_site_refinement_flags
_atom_site_disorder_assembly
_atom_site_disorder_group
Sm1 Sm 0.49648(2) 0.297783(12) 0.520706(15) 0.03922(12) Uani 1 1 d . . .
Si1 Si 0.26111(16) 0.19449(7) 0.48897(10) 0.0502(4) Uani 1 1 d . . .
Si2 Si 0.30165(16) 0.25382(9) 0.63375(9) 0.0540(4) Uani 1 1 d . . .
O1 O 0.6347(3) 0.30031(16) 0.6192(2) 0.0436(9) Uani 1 1 d . . .
O2 O 0.5965(3) 0.34214(18) 0.4485(2) 0.0478(10) Uani 1 1 d . . .
O3 O 0.5881(4) 0.20947(19) 0.4731(3) 0.0611(12) Uani 1 1 d . D .
N1 N 0.4798(4) 0.3969(2) 0.5800(3) 0.0433(11) Uani 1 1 d . . .
N2 N 0.3564(4) 0.3727(2) 0.4302(3) 0.0423(11) Uani 1 1 d . . .
N3 N 0.3403(4) 0.2426(2) 0.5506(3) 0.0463(11) Uani 1 1 d . . .
C1 C 0.6987(5) 0.3368(3) 0.6657(3) 0.0422(13) Uani 1 1 d . . .
C2 C 0.8068(5) 0.3189(3) 0.7109(3) 0.0434(13) Uani 1 1 d . . .
C3 C 0.8725(5) 0.3622(3) 0.7545(3) 0.0515(15) Uani 1 1 d . . .
H3 H 0.9437 0.3505 0.7827 0.062 Uiso 1 1 calc R . .
C4 C 0.8398(5) 0.4225(3) 0.7592(3) 0.0508(15) Uani 1 1 d . A .
C5 C 0.7341(5) 0.4379(3) 0.7174(3) 0.0488(14) Uani 1 1 d . . .
H5 H 0.7086 0.4771 0.7197 0.059 Uiso 1 1 calc R . .
C6 C 0.6621(5) 0.3974(3) 0.6713(3) 0.0428(13) Uani 1 1 d . . .
C7 C 0.6008(5) 0.3806(2) 0.3946(3) 0.0425(13) Uani 1 1 d . . .
C8 C 0.7058(5) 0.4077(3) 0.3857(3) 0.0450(13) Uani 1 1 d . . .
C9 C 0.7007(5) 0.4437(3) 0.3245(3) 0.0497(14) Uani 1 1 d . . .
H9 H 0.7695 0.4607 0.3173 0.060 Uiso 1 1 calc R . .
C10 C 0.6002(5) 0.4562(3) 0.2732(3) 0.0473(14) Uani 1 1 d . B .
C11 C 0.4975(5) 0.4313(3) 0.2857(3) 0.0456(14) Uani 1 1 d . . .
H11 H 0.4279 0.4394 0.2532 0.055 Uiso 1 1 calc R . .
C12 C 0.4974(5) 0.3948(2) 0.3456(3) 0.0393(12) Uani 1 1 d . . .
C13 C 0.5554(5) 0.4222(3) 0.6296(3) 0.0458(14) Uani 1 1 d . . .
H13 H 0.5399 0.4617 0.6403 0.055 Uiso 1 1 calc R . .
C14 C 0.3826(5) 0.4345(3) 0.5422(3) 0.0490(14) Uani 1 1 d . . .
H14A H 0.3925 0.4752 0.5605 0.059 Uiso 1 1 calc R . .
H14B H 0.3100 0.4191 0.5515 0.059 Uiso 1 1 calc R . .
C15 C 0.3801(5) 0.4336(3) 0.4615(3) 0.0471(14) Uani 1 1 d . . .
H15A H 0.3205 0.4609 0.4368 0.056 Uiso 1 1 calc R . .
H15B H 0.4542 0.4475 0.4529 0.056 Uiso 1 1 calc R . .
C16 C 0.3834(5) 0.3685(3) 0.3555(3) 0.0474(14) Uani 1 1 d . . .
H16A H 0.3215 0.3883 0.3211 0.057 Uiso 1 1 calc R . .
H16B H 0.3821 0.3266 0.3418 0.057 Uiso 1 1 calc R . .
C17 C 0.2314(5) 0.3587(3) 0.4229(4) 0.0549(16) Uani 1 1 d . . .
H17A H 0.1856 0.3904 0.3967 0.082 Uiso 1 1 calc R . .
H17B H 0.2140 0.3547 0.4708 0.082 Uiso 1 1 calc R . .
H17C H 0.2138 0.3218 0.3964 0.082 Uiso 1 1 calc R . .
C18 C 0.8487(5) 0.2543(3) 0.7095(3) 0.0499(15) Uani 1 1 d . . .
C19 C 0.7577(7) 0.2112(3) 0.7280(4) 0.0635(18) Uani 1 1 d . . .
H19A H 0.7480 0.2186 0.7772 0.095 Uiso 1 1 calc R . .
H19B H 0.7831 0.1706 0.7242 0.095 Uiso 1 1 calc R . .
H19C H 0.6851 0.2172 0.6943 0.095 Uiso 1 1 calc R . .
C20 C 0.9615(6) 0.2437(3) 0.7652(4) 0.0675(19) Uani 1 1 d . . .
H20A H 1.0199 0.2708 0.7556 0.101 Uiso 1 1 calc R . .
H20B H 0.9868 0.2032 0.7612 0.101 Uiso 1 1 calc R . .
H20C H 0.9488 0.2505 0.8138 0.101 Uiso 1 1 calc R . .
C21 C 0.8721(7) 0.2403(4) 0.6330(4) 0.069(2) Uani 1 1 d . . .
H21A H 0.8018 0.2454 0.5968 0.104 Uiso 1 1 calc R . .
H21B H 0.8986 0.1997 0.6319 0.104 Uiso 1 1 calc R . .
H21C H 0.9304 0.2671 0.6227 0.104 Uiso 1 1 calc R . .
C22 C 0.9201(6) 0.4687(3) 0.8047(4) 0.0638(19) Uani 1 1 d . . .
C23 C 1.0011(17) 0.4434(9) 0.8659(11) 0.091(6) Uiso 0.50 1 d P A 1
H23A H 1.0454 0.4750 0.8934 0.137 Uiso 0.50 1 calc PR A 1
H23B H 1.0524 0.4164 0.8481 0.137 Uiso 0.50 1 calc PR A 1
H23C H 0.9593 0.4220 0.8969 0.137 Uiso 0.50 1 calc PR A 1
C24 C 0.886(3) 0.4762(17) 0.8818(18) 0.187(13) Uiso 0.50 1 d P A 1
H24A H 0.8994 0.4392 0.9085 0.281 Uiso 0.50 1 calc PR A 1
H24B H 0.8054 0.4867 0.8748 0.281 Uiso 0.50 1 calc PR A 1
H24C H 0.9324 0.5072 0.9091 0.281 Uiso 0.50 1 calc PR A 1
C25 C 0.921(2) 0.5268(11) 0.7694(13) 0.124(8) Uiso 0.50 1 d P A 1
H25A H 0.9887 0.5489 0.7933 0.186 Uiso 0.50 1 calc PR A 1
H25B H 0.8526 0.5487 0.7731 0.186 Uiso 0.50 1 calc PR A 1
H25C H 0.9237 0.5212 0.7186 0.186 Uiso 0.50 1 calc PR A 1
C23A C 1.0412(15) 0.4436(8) 0.8381(10) 0.077(3) Uiso 0.50 1 d P A 2
H23D H 1.0876 0.4744 0.8659 0.116 Uiso 0.50 1 calc PR A 2
H23E H 1.0778 0.4301 0.7996 0.116 Uiso 0.50 1 calc PR A 2
H23F H 1.0337 0.4106 0.8699 0.116 Uiso 0.50 1 calc PR A 2
C24A C 0.8517(15) 0.5100(8) 0.8457(9) 0.077(3) Uiso 0.50 1 d P A 2
H24D H 0.8077 0.4863 0.8732 0.116 Uiso 0.50 1 calc PR A 2
H24E H 0.8000 0.5344 0.8110 0.116 Uiso 0.50 1 calc PR A 2
H24F H 0.9046 0.5352 0.8786 0.116 Uiso 0.50 1 calc PR A 2
C25A C 0.9729(15) 0.5066(8) 0.7475(9) 0.077(3) Uiso 0.50 1 d P A 2
H25D H 1.0241 0.5366 0.7731 0.116 Uiso 0.50 1 calc PR A 2
H25E H 0.9112 0.5255 0.7133 0.116 Uiso 0.50 1 calc PR A 2
H25F H 1.0154 0.4805 0.7216 0.116 Uiso 0.50 1 calc PR A 2
C26 C 0.8201(5) 0.3989(3) 0.4416(3) 0.0527(15) Uani 1 1 d . . .
C27 C 0.8074(6) 0.4215(4) 0.5173(4) 0.069(2) Uani 1 1 d . . .
H27A H 0.8773 0.4132 0.5527 0.104 Uiso 1 1 calc R . .
H27B H 0.7433 0.4015 0.5315 0.104 Uiso 1 1 calc R . .
H27C H 0.7935 0.4639 0.5151 0.104 Uiso 1 1 calc R . .
C28 C 0.8524(7) 0.3325(4) 0.4485(4) 0.076(2) Uani 1 1 d . . .
H28A H 0.8504 0.3161 0.4006 0.113 Uiso 1 1 calc R . .
H28B H 0.7979 0.3115 0.4712 0.113 Uiso 1 1 calc R . .
H28C H 0.9291 0.3282 0.4781 0.113 Uiso 1 1 calc R . .
C29 C 0.9219(6) 0.4312(4) 0.4207(5) 0.089(3) Uani 1 1 d . . .
H29A H 0.9877 0.4294 0.4609 0.134 Uiso 1 1 calc R . .
H29B H 0.9015 0.4724 0.4097 0.134 Uiso 1 1 calc R . .
H29C H 0.9409 0.4124 0.3784 0.134 Uiso 1 1 calc R . .
C30 C 0.6042(6) 0.4951(3) 0.2051(3) 0.0585(17) Uani 1 1 d . . .
C31 C 0.4816(13) 0.5157(8) 0.1646(9) 0.059(4) Uiso 0.50 1 d P B 1
H31A H 0.4462 0.5388 0.1975 0.089 Uiso 0.50 1 calc PR B 1
H31B H 0.4345 0.4812 0.1484 0.089 Uiso 0.50 1 calc PR B 1
H31C H 0.4883 0.5397 0.1230 0.089 Uiso 0.50 1 calc PR B 1
C32 C 0.6325(16) 0.5568(8) 0.2251(10) 0.072(5) Uiso 0.50 1 d P B 1
H32A H 0.6972 0.5579 0.2661 0.108 Uiso 0.50 1 calc PR B 1
H32B H 0.5667 0.5759 0.2383 0.108 Uiso 0.50 1 calc PR B 1
H32C H 0.6525 0.5774 0.1842 0.108 Uiso 0.50 1 calc PR B 1
C31A C 0.4858(17) 0.4935(9) 0.1480(11) 0.083(6) Uiso 0.50 1 d P B 2
H31D H 0.4248 0.5074 0.1709 0.125 Uiso 0.50 1 calc PR B 2
H31E H 0.4696 0.4532 0.1310 0.125 Uiso 0.50 1 calc PR B 2
H31F H 0.4906 0.5189 0.1071 0.125 Uiso 0.50 1 calc PR B 2
C32A C 0.6812(15) 0.5542(8) 0.2330(9) 0.063(4) Uiso 0.50 1 d P B 2
H32D H 0.6876 0.5785 0.1916 0.095 Uiso 0.50 1 calc PR B 2
H32E H 0.7573 0.5421 0.2584 0.095 Uiso 0.50 1 calc PR B 2
H32F H 0.6444 0.5767 0.2657 0.095 Uiso 0.50 1 calc PR B 2
C33 C 0.6769(9) 0.4634(4) 0.1590(4) 0.093(3) Uani 1 1 d . B .
H33A H 0.6795 0.4870 0.1163 0.140 Uiso 1 1 calc R . .
H33B H 0.6433 0.4250 0.1442 0.140 Uiso 1 1 calc R . .
H33C H 0.7542 0.4580 0.1873 0.140 Uiso 1 1 calc R . .
C34 C 0.3028(8) 0.2005(3) 0.3966(4) 0.072(2) Uani 1 1 d . . .
H34A H 0.2875 0.2404 0.3778 0.108 Uiso 1 1 calc R . .
H34B H 0.2581 0.1724 0.3632 0.108 Uiso 1 1 calc R . .
H34C H 0.3839 0.1917 0.4019 0.108 Uiso 1 1 calc R . .
C35 C 0.2823(8) 0.1128(3) 0.5134(5) 0.082(2) Uani 1 1 d . . .
H35A H 0.3636 0.1046 0.5294 0.122 Uiso 1 1 calc R . .
H35B H 0.2512 0.0888 0.4712 0.122 Uiso 1 1 calc R . .
H35C H 0.2428 0.1034 0.5522 0.122 Uiso 1 1 calc R . .
C36 C 0.1002(6) 0.2076(3) 0.4721(4) 0.070(2) Uani 1 1 d . . .
H36A H 0.0732 0.2004 0.5166 0.105 Uiso 1 1 calc R . .
H36B H 0.0616 0.1809 0.4345 0.105 Uiso 1 1 calc R . .
H36C H 0.0836 0.2483 0.4568 0.105 Uiso 1 1 calc R . .
C37 C 0.2334(7) 0.1878(4) 0.6698(4) 0.071(2) Uani 1 1 d . . .
H37A H 0.1602 0.1792 0.6379 0.107 Uiso 1 1 calc R . .
H37B H 0.2214 0.1966 0.7181 0.107 Uiso 1 1 calc R . .
H37C H 0.2837 0.1537 0.6720 0.107 Uiso 1 1 calc R . .
C38 C 0.1946(7) 0.3170(4) 0.6307(4) 0.076(2) Uani 1 1 d . . .
H38A H 0.2300 0.3540 0.6206 0.114 Uiso 1 1 calc R . .
H38B H 0.1717 0.3199 0.6771 0.114 Uiso 1 1 calc R . .
H38C H 0.1274 0.3094 0.5927 0.114 Uiso 1 1 calc R . .
C39 C 0.4280(7) 0.2739(5) 0.7087(4) 0.086(3) Uani 1 1 d . . .
H39A H 0.4808 0.2406 0.7179 0.129 Uiso 1 1 calc R . .
H39B H 0.4009 0.2832 0.7526 0.129 Uiso 1 1 calc R . .
H39C H 0.4672 0.3081 0.6941 0.129 Uiso 1 1 calc R . .
C40 C 0.6164(8) 0.1539(3) 0.5115(5) 0.083(2) Uani 1 1 d . . .
H40A H 0.5534 0.1253 0.4992 0.099 Uiso 1 1 calc R C 1
H40B H 0.6351 0.1599 0.5642 0.099 Uiso 1 1 calc R C 1
C41 C 0.729(2) 0.1323(11) 0.4811(13) 0.088(7) Uiso 0.50 1 d P D 1
H41A H 0.7975 0.1332 0.5205 0.106 Uiso 0.50 1 calc PR D 1
H41B H 0.7181 0.0916 0.4628 0.106 Uiso 0.50 1 calc PR D 1
C42 C 0.7427(17) 0.1659(10) 0.4317(12) 0.093(4) Uiso 0.50 1 d P D 1
H42A H 0.7583 0.1427 0.3908 0.111 Uiso 0.50 1 calc PR D 1
H42B H 0.8086 0.1920 0.4490 0.111 Uiso 0.50 1 calc PR D 1
C41A C 0.6962(19) 0.1209(10) 0.4836(12) 0.078(6) Uiso 0.50 1 d P D 2
H41C H 0.6702 0.0800 0.4732 0.094 Uiso 0.50 1 calc PR D 2
H41D H 0.7715 0.1207 0.5169 0.094 Uiso 0.50 1 calc PR D 2
C42A C 0.6999(18) 0.1586(10) 0.4071(11) 0.093(4) Uiso 0.50 1 d P D 2
H42C H 0.7782 0.1723 0.4074 0.111 Uiso 0.50 1 calc PR D 2
H42D H 0.6746 0.1333 0.3645 0.111 Uiso 0.50 1 calc PR D 2
C43 C 0.6283(8) 0.2052(4) 0.4055(4) 0.081(2) Uani 1 1 d . . .
H43A H 0.6460 0.2442 0.3878 0.097 Uiso 1 1 calc R D 1
H43B H 0.5724 0.1849 0.3677 0.097 Uiso 1 1 calc R D 1

loop_
_atom_site_aniso_label
_atom_site_aniso_U_11
_atom_site_aniso_U_22
_atom_site_aniso_U_33
_atom_site_aniso_U_23
_atom_site_aniso_U_13
_atom_site_aniso_U_12
Sm1 0.04469(19) 0.03576(19) 0.03721(19) 0.00249(11) 0.00847(13) 0.00094(13)
Si1 0.0572(10) 0.0421(9) 0.0486(10) -0.0009(7) 0.0050(8) -0.0064(8)
Si2 0.0539(10) 0.0645(12) 0.0446(9) 0.0021(8) 0.0130(8) -0.0102(9)
O1 0.052(2) 0.039(2) 0.037(2) 0.0004(16) 0.0022(18) 0.0011(17)
O2 0.049(2) 0.045(2) 0.052(2) 0.0147(18) 0.0159(19) 0.0054(18)
O3 0.083(3) 0.047(3) 0.058(3) 0.000(2) 0.025(2) 0.010(2)
N1 0.043(3) 0.042(3) 0.046(3) -0.002(2) 0.010(2) 0.006(2)
N2 0.045(3) 0.038(3) 0.044(3) 0.006(2) 0.010(2) 0.001(2)
N3 0.051(3) 0.041(3) 0.045(3) -0.002(2) 0.007(2) -0.002(2)
C1 0.044(3) 0.048(3) 0.038(3) 0.007(3) 0.016(3) 0.002(3)
C2 0.047(3) 0.044(3) 0.039(3) 0.004(2) 0.007(3) 0.003(3)
C3 0.043(3) 0.060(4) 0.048(4) 0.008(3) 0.004(3) 0.001(3)
C4 0.051(3) 0.047(4) 0.052(4) 0.006(3) 0.006(3) -0.008(3)
C5 0.055(4) 0.039(3) 0.052(3) 0.003(3) 0.009(3) 0.000(3)
C6 0.045(3) 0.040(3) 0.043(3) -0.002(2) 0.007(3) 0.002(3)
C7 0.053(3) 0.033(3) 0.044(3) -0.001(2) 0.016(3) 0.001(3)
C8 0.049(3) 0.043(3) 0.045(3) 0.004(3) 0.015(3) 0.005(3)
C9 0.051(3) 0.051(4) 0.051(4) 0.002(3) 0.019(3) 0.000(3)
C10 0.064(4) 0.040(3) 0.041(3) 0.000(2) 0.017(3) -0.001(3)
C11 0.050(3) 0.042(3) 0.044(3) 0.002(3) 0.010(3) 0.000(3)
C12 0.047(3) 0.032(3) 0.040(3) 0.000(2) 0.011(3) 0.002(2)
C13 0.054(3) 0.038(3) 0.048(3) -0.003(3) 0.017(3) 0.003(3)
C14 0.043(3) 0.050(4) 0.053(4) 0.001(3) 0.009(3) 0.008(3)
C15 0.049(3) 0.043(3) 0.049(3) 0.004(3) 0.009(3) 0.005(3)
C16 0.051(3) 0.043(3) 0.047(3) 0.002(3) 0.008(3) -0.004(3)
C17 0.045(3) 0.055(4) 0.064(4) 0.004(3) 0.011(3) 0.001(3)
C18 0.051(3) 0.047(4) 0.049(3) 0.005(3) 0.003(3) 0.008(3)
C19 0.079(5) 0.042(4) 0.064(4) 0.011(3) 0.002(4) -0.005(3)
C20 0.065(4) 0.060(4) 0.071(5) 0.003(4) -0.001(4) 0.020(3)
C21 0.076(5) 0.071(5) 0.063(4) -0.007(4) 0.018(4) 0.017(4)
C22 0.059(4) 0.053(4) 0.070(5) 0.006(3) -0.008(4) -0.015(3)
C26 0.045(3) 0.062(4) 0.054(4) 0.005(3) 0.017(3) 0.002(3)
C27 0.063(4) 0.085(5) 0.056(4) -0.009(4) 0.005(3) 0.010(4)
C28 0.067(4) 0.084(6) 0.073(5) -0.003(4) 0.007(4) 0.028(4)
C29 0.050(4) 0.125(8) 0.091(6) 0.030(5) 0.010(4) -0.009(4)
C30 0.076(5) 0.053(4) 0.049(4) 0.009(3) 0.018(3) -0.004(3)
C33 0.148(8) 0.081(6) 0.064(5) 0.013(4) 0.053(5) 0.012(6)
C34 0.098(6) 0.063(5) 0.057(4) -0.007(3) 0.021(4) -0.002(4)
C35 0.098(6) 0.045(4) 0.098(6) 0.008(4) 0.011(5) -0.001(4)
C36 0.059(4) 0.072(5) 0.071(5) -0.008(4) -0.004(4) -0.014(4)
C37 0.076(5) 0.079(5) 0.061(4) 0.018(4) 0.018(4) -0.008(4)
C38 0.085(5) 0.077(5) 0.074(5) 0.001(4) 0.036(4) -0.001(4)
C39 0.074(5) 0.136(8) 0.049(4) -0.014(5) 0.016(4) -0.028(5)
C40 0.113(7) 0.049(4) 0.091(6) 0.012(4) 0.031(5) 0.016(4)
C43 0.103(6) 0.085(6) 0.063(5) 0.000(4) 0.038(5) 0.024(5)

loop_
_atom_type_symbol
_atom_type_description
_atom_type_scat_dispersion_real
_atom_type_scat_dispersion_imag
_atom_type_scat_source
C C 0.0033 0.0016 'International Tables Vol C Tables 4.2.6.8 and 6.1.1.4'
H H 0.0000 0.0000 'International Tables Vol C Tables 4.2.6.8 and 6.1.1.4'
N N 0.0061 0.0033 'International Tables Vol C Tables 4.2.6.8 and 6.1.1.4'
O O 0.0106 0.0060 'International Tables Vol C Tables 4.2.6.8 and 6.1.1.4'
Sm Sm -0.1638 3.4418 'International Tables Vol C Tables 4.2.6.8 and 6.1.1.4'
Si Si 0.0817 0.0704 'International Tables Vol C Tables 4.2.6.8 and 6.1.1.4'

loop_
_geom_angle_atom_site_label_1
_geom_angle_atom_site_label_2
_geom_angle_atom_site_label_3
_geom_angle
O1 Sm1 O2 95.81(15)
O1 Sm1 N3 107.14(15)
O2 Sm1 N3 156.46(16)
O1 Sm1 O3 90.98(15)
O2 Sm1 O3 79.18(15)
N3 Sm1 O3 94.95(16)
O1 Sm1 N1 73.71(14)
O2 Sm1 N1 88.43(15)
N3 Sm1 N1 102.73(16)
O3 Sm1 N1 159.31(16)
O1 Sm1 N2 139.87(14)
O2 Sm1 N2 70.93(14)
N3 Sm1 N2 93.75(15)
O3 Sm1 N2 121.56(15)
N1 Sm1 N2 68.37(15)
N3 Si1 C36 114.0(3)
N3 Si1 C35 114.9(3)
C36 Si1 C35 105.7(4)
N3 Si1 C34 111.1(3)
C36 Si1 C34 106.3(4)
C35 Si1 C34 104.1(4)
N3 Si2 C37 115.0(3)
N3 Si2 C39 112.8(3)
C37 Si2 C39 104.8(4)
N3 Si2 C38 112.5(3)
C37 Si2 C38 105.4(4)
C39 Si2 C38 105.5(4)
C1 O1 Sm1 143.0(3)
C7 O2 Sm1 149.5(4)
C40 O3 C43 107.1(5)
C40 O3 Sm1 125.3(4)
C43 O3 Sm1 127.5(4)
C13 N1 C14 116.8(5)
C13 N1 Sm1 127.3(4)
C14 N1 Sm1 114.6(3)
C17 N2 C15 109.4(5)
C17 N2 C16 107.5(5)
C15 N2 C16 111.3(4)
C17 N2 Sm1 113.3(3)
C15 N2 Sm1 106.5(3)
C16 N2 Sm1 108.9(3)
Si1 N3 Si2 119.2(3)
Si1 N3 Sm1 120.8(3)
Si2 N3 Sm1 119.9(2)
O1 C1 C2 122.4(5)
O1 C1 C6 119.8(5)
C2 C1 C6 117.8(5)
C3 C2 C1 118.0(5)
C3 C2 C18 121.6(5)
C1 C2 C18 120.4(5)
C2 C3 C4 125.1(6)
C2 C3 H3 117.5
C4 C3 H3 117.5
C5 C4 C3 115.7(6)
C5 C4 C22 122.1(6)
C3 C4 C22 122.1(6)
C4 C5 C6 123.3(6)
C4 C5 H5 118.3
C6 C5 H5 118.3
C5 C6 C1 120.1(5)
C5 C6 C13 115.5(5)
C1 C6 C13 124.4(5)
O2 C7 C12 118.3(5)
O2 C7 C8 122.3(5)
C12 C7 C8 119.4(5)
C9 C8 C7 116.9(5)
C9 C8 C26 121.0(5)
C7 C8 C26 122.1(5)
C8 C9 C10 124.7(6)
C8 C9 H9 117.7
C10 C9 H9 117.7
C9 C10 C11 116.8(5)
C9 C10 C30 120.7(6)
C11 C10 C30 122.4(6)
C12 C11 C10 121.1(6)
C12 C11 H11 119.5
C10 C11 H11 119.5
C11 C12 C7 120.9(5)
C11 C12 C16 118.5(5)
C7 C12 C16 120.6(5)
N1 C13 C6 128.3(5)
N1 C13 H13 115.8
C6 C13 H13 115.8
N1 C14 C15 108.9(5)
N1 C14 H14A 109.9
C15 C14 H14A 109.9
N1 C14 H14B 109.9
C15 C14 H14B 109.9
H14A C14 H14B 108.3
N2 C15 C14 111.6(5)
N2 C15 H15A 109.3
C14 C15 H15A 109.3
N2 C15 H15B 109.3
C14 C15 H15B 109.3
H15A C15 H15B 108.0
N2 C16 C12 117.1(5)
N2 C16 H16A 108.0
C12 C16 H16A 108.0
N2 C16 H16B 108.0
C12 C16 H16B 108.0
H16A C16 H16B 107.3
N2 C17 H17A 109.5
N2 C17 H17B 109.5
H17A C17 H17B 109.5
N2 C17 H17C 109.5
H17A C17 H17C 109.5
H17B C17 H17C 109.5
C20 C18 C2 112.0(5)
C20 C18 C19 107.5(5)
C2 C18 C19 110.3(5)
C20 C18 C21 107.5(5)
C2 C18 C21 109.1(5)
C19 C18 C21 110.4(6)
C18 C19 H19A 109.5
C18 C19 H19B 109.5
H19A C19 H19B 109.5
C18 C19 H19C 109.5
H19A C19 H19C 109.5
H19B C19 H19C 109.5
C18 C20 H20A 109.5
C18 C20 H20B 109.5
H20A C20 H20B 109.5
C18 C20 H20C 109.5
H20A C20 H20C 109.5
H20B C20 H20C 109.5
C18 C21 H21A 109.5
C18 C21 H21B 109.5
H21A C21 H21B 109.5
C18 C21 H21C 109.5
H21A C21 H21C 109.5
H21B C21 H21C 109.5
C23 C22 C25 129.7(13)
C23 C22 C24A 99.9(11)
C25 C22 C24A 75.1(12)
C23 C22 C4 114.0(10)
C25 C22 C4 114.4(11)
C24A C22 C4 110.7(8)
C23 C22 C23A 29.7(9)
C25 C22 C23A 114.3(13)
C24A C22 C23A 123.9(11)
C4 C22 C23A 113.2(8)
C23 C22 C24 64.7(15)
C25 C22 C24 110.1(18)
C24A C22 C24 38.9(13)
C4 C22 C24 109.3(14)
C23A C22 C24 93.4(15)
C23 C22 C25A 116.9(11)
C25 C22 C25A 34.8(10)
C24A C22 C25A 109.6(10)
C4 C22 C25A 105.7(8)
C23A C22 C25A 90.4(10)
C24 C22 C25A 139.8(16)
C22 C23 H23A 109.5
C22 C23 H23B 109.5
C22 C23 H23C 109.5
C22 C24 H24A 109.5
C22 C24 H24B 109.5
C22 C24 H24C 109.5
C22 C25 H25A 109.5
C22 C25 H25B 109.5
C22 C25 H25C 109.5
C22 C23A H23D 109.5
C22 C23A H23E 109.5
H23D C23A H23E 109.5
C22 C23A H23F 109.5
H23D C23A H23F 109.5
H23E C23A H23F 109.5
C22 C24A H24D 109.5
C22 C24A H24E 109.5
H24D C24A H24E 109.5
C22 C24A H24F 109.5
H24D C24A H24F 109.5
H24E C24A H24F 109.5
C22 C25A H25D 109.5
C22 C25A H25E 109.5
H25D C25A H25E 109.5
C22 C25A H25F 109.5
H25D C25A H25F 109.5
H25E C25A H25F 109.5
C29 C26 C28 106.7(6)
C29 C26 C27 108.2(6)
C28 C26 C27 108.1(6)
C29 C26 C8 113.2(5)
C28 C26 C8 110.4(6)
C27 C26 C8 110.0(5)
C26 C27 H27A 109.5
C26 C27 H27B 109.5
H27A C27 H27B 109.5
C26 C27 H27C 109.5
H27A C27 H27C 109.5
H27B C27 H27C 109.5
C26 C28 H28A 109.5
C26 C28 H28B 109.5
H28A C28 H28B 109.5
C26 C28 H28C 109.5
H28A C28 H28C 109.5
H28B C28 H28C 109.5
C26 C29 H29A 109.5
C26 C29 H29B 109.5
H29A C29 H29B 109.5
C26 C29 H29C 109.5
H29A C29 H29C 109.5
H29B C29 H29C 109.5
C32 C30 C33 117.7(9)
C32 C30 C10 111.5(9)
C33 C30 C10 108.7(6)
C32 C30 C31 89.2(10)
C33 C30 C31 116.3(8)
C10 C30 C31 112.3(8)
C32 C30 C31A 108.8(12)
C33 C30 C31A 97.7(9)
C10 C30 C31A 111.7(9)
C31 C30 C31A 21.9(9)
C32 C30 C32A 20.2(9)
C33 C30 C32A 102.6(8)
C10 C30 C32A 107.6(7)
C31 C30 C32A 108.5(10)
C31A C30 C32A 126.5(11)
C30 C31 H31A 109.5
C30 C31 H31B 109.5
C30 C31 H31C 109.5
C30 C32 H32A 109.5
C30 C32 H32B 109.5
C30 C32 H32C 109.5
C30 C31A H31D 109.5
C30 C31A H31E 109.5
H31D C31A H31E 109.5
C30 C31A H31F 109.5
H31D C31A H31F 109.5
H31E C31A H31F 109.5
C30 C32A H32D 109.5
C30 C32A H32E 109.5
H32D C32A H32E 109.5
C30 C32A H32F 109.5
H32D C32A H32F 109.5
H32E C32A H32F 109.5
C30 C33 H33A 109.5
C30 C33 H33B 109.5
H33A C33 H33B 109.5
C30 C33 H33C 109.5
H33A C33 H33C 109.5
H33B C33 H33C 109.5
Si1 C34 H34A 109.5
Si1 C34 H34B 109.5
H34A C34 H34B 109.5
Si1 C34 H34C 109.5
H34A C34 H34C 109.5
H34B C34 H34C 109.5
Si1 C35 H35A 109.5
Si1 C35 H35B 109.5
H35A C35 H35B 109.5
Si1 C35 H35C 109.5
H35A C35 H35C 109.5
H35B C35 H35C 109.5
Si1 C36 H36A 109.5
Si1 C36 H36B 109.5
H36A C36 H36B 109.5
Si1 C36 H36C 109.5
H36A C36 H36C 109.5
H36B C36 H36C 109.5
Si2 C37 H37A 109.5
Si2 C37 H37B 109.5
H37A C37 H37B 109.5
Si2 C37 H37C 109.5
H37A C37 H37C 109.5
H37B C37 H37C 109.5
Si2 C38 H38A 109.5
Si2 C38 H38B 109.5
H38A C38 H38B 109.5
Si2 C38 H38C 109.5
H38A C38 H38C 109.5
H38B C38 H38C 109.5
Si2 C39 H39A 109.5
Si2 C39 H39B 109.5
H39A C39 H39B 109.5
Si2 C39 H39C 109.5
H39A C39 H39C 109.5
H39B C39 H39C 109.5
C41A C40 O3 112.4(11)
C41A C40 C41 15.6(14)
O3 C40 C41 101.9(10)
C41A C40 H40A 96.2
O3 C40 H40A 111.4
C41 C40 H40A 111.4
C41A C40 H40B 115.2
O3 C40 H40B 111.4
C41 C40 H40B 111.4
H40A C40 H40B 109.3
C42 C41 C40 109(2)
C42 C41 H41A 109.9
C40 C41 H41A 109.9
C42 C41 H41B 109.9
C40 C41 H41B 109.9
H41A C41 H41B 108.3
C41 C42 C43 109.5(18)
C41 C42 H42A 109.8
C43 C42 H42A 109.8
C41 C42 H42B 109.8
C43 C42 H42B 109.8
H42A C42 H42B 108.2
C40 C41A C42A 101.2(15)
C40 C41A H41C 111.5
C42A C41A H41C 111.5
C40 C41A H41D 111.5
C42A C41A H41D 111.5
H41C C41A H41D 109.4
C43 C42A C41A 106.5(16)
C43 C42A H42C 110.4
C41A C42A H42C 110.4
C43 C42A H42D 110.4
C41A C42A H42D 110.4
H42C C42A H42D 108.6
C42A C43 O3 110.7(11)
C42A C43 C42 22.6(13)
O3 C43 C42 100.3(9)
C42A C43 H43A 121.9
O3 C43 H43A 111.7
C42 C43 H43A 111.7
C42A C43 H43B 89.2
O3 C43 H43B 111.7
C42 C43 H43B 111.7
H43A C43 H43B 109.5

loop_
_geom_bond_atom_site_label_1
_geom_bond_atom_site_label_2
_geom_bond_distance
Sm1 O1 2.186(4)
Sm1 O2 2.199(4)
Sm1 N3 2.374(5)
Sm1 O3 2.497(4)
Sm1 N1 2.498(5)
Sm1 N2 2.684(4)
Si1 N3 1.701(5)
Si1 C36 1.879(7)
Si1 C35 1.884(7)
Si1 C34 1.889(7)
Si2 N3 1.722(5)
Si2 C37 1.869(7)
Si2 C39 1.871(8)
Si2 C38 1.885(8)
O1 C1 1.308(7)
O2 C7 1.331(6)
O3 C40 1.435(8)
O3 C43 1.438(9)
N1 C13 1.274(7)
N1 C14 1.474(7)
N2 C17 1.483(7)
N2 C15 1.483(7)
N2 C16 1.494(7)
C1 C2 1.429(8)
C1 C6 1.430(8)
C2 C3 1.391(8)
C2 C18 1.526(8)
C3 C4 1.408(9)
C3 H3 0.9300
C4 C5 1.367(8)
C4 C22 1.530(9)
C5 C6 1.403(8)
C5 H5 0.9300
C6 C13 1.444(8)
C7 C12 1.398(8)
C7 C8 1.417(8)
C8 C9 1.386(8)
C8 C26 1.534(8)
C9 C10 1.386(9)
C9 H9 0.9300
C10 C11 1.393(8)
C10 C30 1.547(8)
C11 C12 1.381(8)
C11 H11 0.9300
C12 C16 1.512(8)
C13 H13 0.9300
C14 C15 1.497(8)
C14 H14A 0.9700
C14 H14B 0.9700
C15 H15A 0.9700
C15 H15B 0.9700
C16 H16A 0.9700
C16 H16B 0.9700
C17 H17A 0.9600
C17 H17B 0.9600
C17 H17C 0.9600
C18 C20 1.525(9)
C18 C19 1.532(9)
C18 C21 1.538(9)
C19 H19A 0.9600
C19 H19B 0.9600
C19 H19C 0.9600
C20 H20A 0.9600
C20 H20B 0.9600
C20 H20C 0.9600
C21 H21A 0.9600
C21 H21B 0.9600
C21 H21C 0.9600
C22 C23 1.44(2)
C22 C25 1.46(2)
C22 C24A 1.529(17)
C22 C23A 1.539(18)
C22 C24 1.58(3)
C22 C25A 1.584(17)
C23 H23A 0.9600
C23 H23B 0.9600
C23 H23C 0.9600
C24 H24A 0.9600
C24 H24B 0.9600
C24 H24C 0.9600
C25 H25A 0.9600
C25 H25B 0.9600
C25 H25C 0.9600
C23A H23D 0.9600
C23A H23E 0.9600
C23A H23F 0.9600
C24A H24D 0.9600
C24A H24E 0.9600
C24A H24F 0.9600
C25A H25D 0.9600
C25A H25E 0.9600
C25A H25F 0.9600
C26 C29 1.517(9)
C26 C28 1.529(10)
C26 C27 1.534(9)
C27 H27A 0.9600
C27 H27B 0.9600
C27 H27C 0.9600
C28 H28A 0.9600
C28 H28B 0.9600
C28 H28C 0.9600
C29 H29A 0.9600
C29 H29B 0.9600
C29 H29C 0.9600
C30 C32 1.446(19)
C30 C33 1.509(10)
C30 C31 1.553(16)
C30 C31A 1.57(2)
C30 C32A 1.623(18)
C31 H31A 0.9600
C31 H31B 0.9600
C31 H31C 0.9600
C32 H32A 0.9600
C32 H32B 0.9600
C32 H32C 0.9600
C31A H31D 0.9600
C31A H31E 0.9600
C31A H31F 0.9600
C32A H32D 0.9600
C32A H32E 0.9600
C32A H32F 0.9600
C33 H33A 0.9600
C33 H33B 0.9600
C33 H33C 0.9600
C34 H34A 0.9600
C34 H34B 0.9600
C34 H34C 0.9600
C35 H35A 0.9600
C35 H35B 0.9600
C35 H35C 0.9600
C36 H36A 0.9600
C36 H36B 0.9600
C36 H36C 0.9600
C37 H37A 0.9600
C37 H37B 0.9600
C37 H37C 0.9600
C38 H38A 0.9600
C38 H38B 0.9600
C38 H38C 0.9600
C39 H39A 0.9600
C39 H39B 0.9600
C39 H39C 0.9600
C40 C41A 1.38(2)
C40 C41 1.62(2)
C40 H40A 0.9700
C40 H40B 0.9700
C41 C42 1.22(3)
C41 H41A 0.9700
C41 H41B 0.9700
C42 C43 1.60(2)
C42 H42A 0.9700
C42 H42B 0.9700
C41A C42A 1.66(3)
C41A H41C 0.9700
C41A H41D 0.9700
C42A C43 1.34(2)
C42A H42C 0.9700
C42A H42D 0.9700
C43 H43A 0.9700
C43 H43B 0.9700
